data_7102878
loop_
_publ_author_name
'Nair, Vijay'
'Babu, Beneesh Pattoorpadi'
'Vellalath, Sreekumar'
'Suresh, Eringathodi'

_publ_section_title
;
 Stereoselective synthesis of spirocyclopentanones via N-heterocyclic
 carbene-catalyzed reactions of enals and dienones
;
_journal_coden_ASTM CHCOFS
_journal_issue 6
_journal_name_full
;
 Chemical Communications (Cambridge, United Kingdom)
;
_journal_page_first 747
_journal_page_last 749
_journal_paper_doi 10.1039/b715733a
_journal_year 2008
_chemical_formula_sum 'C30 H28 O4'
_chemical_formula_weight 452.52
_space_group_IT_number 15
_symmetry_cell_setting monoclinic
_symmetry_space_group_name_Hall '-C 2yc'
_symmetry_space_group_name_H-M 'C 1 2/c 1'
_atom_sites_solution_hydrogens geom
_atom_sites_solution_primary direct
_atom_sites_solution_secondary difmap
_audit_creation_method SHELXL-97
_cell_angle_alpha 90.00
_cell_angle_beta 96.239(10)
_cell_angle_gamma 90.00
_cell_formula_units_Z 8
_cell_length_a 43.220(18)
_cell_length_b 6.205(3)
_cell_length_c 17.784(7)
_cell_measurement_temperature 293(2)
_cell_volume 4741(4)
_computing_cell_refinement 'BRUKER SMART'
_computing_data_collection 'BRUKER SMART'
_computing_data_reduction 'BRUKER SAINT'
_computing_molecular_graphics ORTEP
_computing_structure_refinement 'SHELXL-97 (Sheldrick, 1997)'
_computing_structure_solution 'SHELXS-97 (Sheldrick, 1990)'
_diffrn_ambient_temperature 293(2)
_diffrn_measured_fraction_theta_full 0.995
_diffrn_measured_fraction_theta_max 0.995
_diffrn_measurement_device_type 'BRUKER SMART APEX CCD DIFFRACTOMETER'
_diffrn_measurement_method 'OMEGA-PHI SCAN'
_diffrn_radiation_monochromator graphite
_diffrn_radiation_source 'fine-focus sealed tube'
_diffrn_radiation_type MoK\a
_diffrn_radiation_wavelength 0.71073
_diffrn_reflns_av_R_equivalents 0.1007
_diffrn_reflns_av_sigmaI/netI 0.1266
_diffrn_reflns_limit_h_max 48
_diffrn_reflns_limit_h_min -50
_diffrn_reflns_limit_k_max 7
_diffrn_reflns_limit_k_min -7
_diffrn_reflns_limit_l_max 19
_diffrn_reflns_limit_l_min -21
_diffrn_reflns_number 11325
_diffrn_reflns_theta_full 25.00
_diffrn_reflns_theta_max 25.00
_diffrn_reflns_theta_min 1.90
_exptl_absorpt_coefficient_mu 0.083
_exptl_absorpt_correction_T_max 0.9934
_exptl_absorpt_correction_T_min 0.9620
_exptl_absorpt_correction_type multi-scan
_exptl_absorpt_process_details 'BRUKER SADABS'
_exptl_crystal_colour colurless
_exptl_crystal_density_diffrn 1.268
_exptl_crystal_density_method 'not measured'
_exptl_crystal_description plates
_exptl_crystal_F_000 1920
_exptl_crystal_size_max 0.47
_exptl_crystal_size_mid 0.12
_exptl_crystal_size_min 0.08
_refine_diff_density_max 0.239
_refine_diff_density_min -0.216
_refine_diff_density_rms 0.055
_refine_ls_extinction_coef 0.0014(3)
_refine_ls_extinction_expression Fc^*^=kFc[1+0.001xFc^2^\l^3^/sin(2\q)]^-1/4^
_refine_ls_extinction_method SHELXL
_refine_ls_goodness_of_fit_ref 1.097
_refine_ls_hydrogen_treatment constr
_refine_ls_matrix_type full
_refine_ls_number_parameters 310
_refine_ls_number_reflns 4166
_refine_ls_number_restraints 0
_refine_ls_restrained_S_all 1.097
_refine_ls_R_factor_all 0.1775
_refine_ls_R_factor_gt 0.0966
_refine_ls_shift/su_max 0.000
_refine_ls_shift/su_mean 0.000
_refine_ls_structure_factor_coef Fsqd
_refine_ls_weighting_details 'calc w=1/[\s^2^(Fo^2^)+(0.0726P)^2^+1.7574P] where P=(Fo^2^+2Fc^2^)/3'
_refine_ls_weighting_scheme calc
_refine_ls_wR_factor_gt 0.1833
_refine_ls_wR_factor_ref 0.2157
_reflns_number_gt 2262
_reflns_number_total 4166
_reflns_threshold_expression >2sigma(I)
_cod_data_source_file b715733a.txt
_cod_data_source_block iiipbb1m
_cod_depositor_comments
;
The following automatic conversions were performed:
'_symmetry_cell_setting' value 'Monoclinic' changed to 'monoclinic'
according to '/home/saulius/struct/CIF-dictionaries/cif_core.dic'
dictionary named 'cif_core.dic' version 2.4.1 from
2010-06-29.

'_exptl_absorpt_correction_type' value 'MULTI-SCAN' changed
to 'multi-scan' according to
'/home/saulius/struct/CIF-dictionaries/cif_core.dic' dictionary named
'cif_core.dic' version 2.4.1 from 2010-06-29.

Automatic conversion script
Id: cif_fix_enum 1527 2010-12-29 10:47:43Z saulius 
;
_cod_original_sg_symbol_H-M C2/c
_cod_database_code 7102878

loop_
_symmetry_equiv_pos_as_xyz
'x, y, z'
'-x, y, -z+1/2'
'x+1/2, y+1/2, z'
'-x+1/2, y+1/2, -z+1/2'
'-x, -y, -z'
'x, -y, z-1/2'
'-x+1/2, -y+1/2, -z'
'x+1/2, -y+1/2, z-1/2'

loop_
_atom_site_label
_atom_site_type_symbol
_atom_site_fract_x
_atom_site_fract_y
_atom_site_fract_z
_atom_site_U_iso_or_equiv
_atom_site_adp_type
_atom_site_occupancy
_atom_site_symmetry_multiplicity
_atom_site_calc_flag
_atom_site_refinement_flags
_atom_site_disorder_assembly
_atom_site_disorder_group
O1 O 0.14907(7) 0.6153(5) 0.49500(18) 0.0506(10) Uani 1 1 d . . .
O2 O 0.18748(7) 0.0748(6) 0.5104(2) 0.0605(11) Uani 1 1 d . . .
O3 O 0.24218(7) 0.6471(6) 0.10088(18) 0.0514(10) Uani 1 1 d . . .
O4 O -0.01020(7) 0.3721(6) 0.3825(2) 0.0626(11) Uani 1 1 d . . .
C1 C 0.21030(9) 0.7693(7) 0.2739(3) 0.0361(12) Uani 1 1 d . . .
H1 H 0.2118 0.8804 0.3092 0.043 Uiso 1 1 calc R . .
C2 C 0.22623(9) 0.7856(8) 0.2114(3) 0.0418(13) Uani 1 1 d . . .
H2 H 0.2383 0.9071 0.2049 0.050 Uiso 1 1 calc R . .
C3 C 0.22448(10) 0.6219(8) 0.1579(3) 0.0385(12) Uani 1 1 d . . .
C4 C 0.20563(10) 0.4466(8) 0.1683(3) 0.0475(14) Uani 1 1 d . . .
H4 H 0.2037 0.3373 0.1323 0.057 Uiso 1 1 calc R . .
C5 C 0.18983(11) 0.4314(8) 0.2304(3) 0.0471(14) Uani 1 1 d . . .
H5 H 0.1773 0.3116 0.2357 0.056 Uiso 1 1 calc R . .
C6 C 0.19191(10) 0.5896(7) 0.2858(3) 0.0361(12) Uani 1 1 d . . .
C7 C 0.17680(9) 0.5796(8) 0.3552(2) 0.0370(12) Uani 1 1 d . . .
H7 H 0.1795 0.7019 0.3854 0.044 Uiso 1 1 calc R . .
C8 C 0.15971(9) 0.4249(7) 0.3827(2) 0.0344(12) Uani 1 1 d . . .
C9 C 0.15048(10) 0.2063(7) 0.3529(3) 0.0407(13) Uani 1 1 d . . .
H9A H 0.1686 0.1138 0.3530 0.049 Uiso 1 1 calc R . .
H9B H 0.1403 0.2161 0.3016 0.049 Uiso 1 1 calc R . .
C10 C 0.12773(10) 0.1165(7) 0.4069(2) 0.0372(12) Uani 1 1 d . . .
H10A H 0.1063 0.1446 0.3870 0.045 Uiso 1 1 calc R . .
H10B H 0.1305 -0.0377 0.4136 0.045 Uiso 1 1 calc R . .
C11 C 0.13591(9) 0.2349(7) 0.4818(2) 0.0305(11) Uani 1 1 d . . .
C12 C 0.14872(9) 0.4504(8) 0.4574(3) 0.0356(12) Uani 1 1 d . . .
C13 C 0.16230(10) 0.1130(7) 0.5302(3) 0.0380(12) Uani 1 1 d . . .
C14 C 0.15092(9) 0.0454(8) 0.6029(3) 0.0423(13) Uani 1 1 d . . .
H14A H 0.1590 0.1403 0.6438 0.051 Uiso 1 1 calc R . .
H14B H 0.1574 -0.1010 0.6157 0.051 Uiso 1 1 calc R . .
C15 C 0.11573(9) 0.0603(7) 0.5895(2) 0.0346(12) Uani 1 1 d . . .
H15 H 0.1080 -0.0692 0.5620 0.042 Uiso 1 1 calc R . .
C16 C 0.11036(9) 0.2537(7) 0.5355(2) 0.0326(11) Uani 1 1 d . . .
H16 H 0.1153 0.3826 0.5663 0.039 Uiso 1 1 calc R . .
C17 C 0.09911(10) 0.0788(9) 0.6602(3) 0.0428(13) Uani 1 1 d . . .
C18 C 0.10578(11) 0.2453(10) 0.7115(3) 0.0553(15) Uani 1 1 d . . .
H18 H 0.1211 0.3452 0.7034 0.066 Uiso 1 1 calc R . .
C19 C 0.08996(13) 0.2637(11) 0.7739(3) 0.0688(18) Uani 1 1 d . . .
H19 H 0.0945 0.3762 0.8079 0.083 Uiso 1 1 calc R . .
C20 C 0.06760(14) 0.1165(13) 0.7861(3) 0.073(2) Uani 1 1 d . . .
H20 H 0.0570 0.1290 0.8286 0.088 Uiso 1 1 calc R . .
C21 C 0.06054(14) -0.0495(13) 0.7365(4) 0.084(2) Uani 1 1 d . . .
H21 H 0.0452 -0.1487 0.7450 0.101 Uiso 1 1 calc R . .
C22 C 0.07645(12) -0.0677(9) 0.6740(3) 0.0590(16) Uani 1 1 d . . .
H22 H 0.0718 -0.1810 0.6404 0.071 Uiso 1 1 calc R . .
C23 C 0.07789(9) 0.2858(7) 0.4979(2) 0.0281(11) Uani 1 1 d . . .
C24 C 0.05715(10) 0.1174(8) 0.4803(3) 0.0462(14) Uani 1 1 d . . .
H24 H 0.0630 -0.0225 0.4941 0.055 Uiso 1 1 calc R . .
C25 C 0.02818(10) 0.1543(8) 0.4431(3) 0.0483(14) Uani 1 1 d . . .
H25 H 0.0146 0.0388 0.4330 0.058 Uiso 1 1 calc R . .
C26 C 0.01879(10) 0.3539(8) 0.4205(3) 0.0399(13) Uani 1 1 d . . .
C27 C 0.03837(11) 0.5243(9) 0.4382(3) 0.0540(15) Uani 1 1 d . . .
H27 H 0.0321 0.6636 0.4247 0.065 Uiso 1 1 calc R . .
C28 C 0.06756(10) 0.4881(8) 0.4765(3) 0.0479(14) Uani 1 1 d . . .
H28 H 0.0807 0.6052 0.4880 0.058 Uiso 1 1 calc R . .
C29 C 0.24033(12) 0.4898(9) 0.0428(3) 0.0598(16) Uani 1 1 d . . .
H29A H 0.2473 0.3533 0.0637 0.090 Uiso 1 1 calc R . .
H29B H 0.2533 0.5321 0.0048 0.090 Uiso 1 1 calc R . .
H29C H 0.2192 0.4774 0.0204 0.090 Uiso 1 1 calc R . .
C30 C -0.02068(12) 0.5808(10) 0.3574(3) 0.078(2) Uani 1 1 d . . .
H30A H -0.0227 0.6710 0.4004 0.117 Uiso 1 1 calc R . .
H30B H -0.0405 0.5683 0.3276 0.117 Uiso 1 1 calc R . .
H30C H -0.0059 0.6433 0.3273 0.117 Uiso 1 1 calc R . .

loop_
_atom_site_aniso_label
_atom_site_aniso_U_11
_atom_site_aniso_U_22
_atom_site_aniso_U_33
_atom_site_aniso_U_23
_atom_site_aniso_U_13
_atom_site_aniso_U_12
O1 0.076(2) 0.036(2) 0.044(2) -0.0095(17) 0.0236(18) -0.0169(18)
O2 0.0338(19) 0.072(3) 0.078(3) 0.009(2) 0.0181(19) 0.0098(18)
O3 0.054(2) 0.057(3) 0.048(2) 0.0006(19) 0.0252(18) -0.0075(18)
O4 0.041(2) 0.061(3) 0.080(3) 0.005(2) -0.0188(19) 0.0085(19)
C1 0.034(3) 0.036(3) 0.039(3) 0.001(2) 0.006(2) -0.003(2)
C2 0.034(3) 0.041(3) 0.051(3) 0.007(3) 0.007(2) -0.007(2)
C3 0.032(3) 0.043(3) 0.041(3) -0.001(3) 0.006(2) 0.000(2)
C4 0.053(3) 0.048(4) 0.043(3) -0.010(3) 0.012(3) -0.019(3)
C5 0.053(3) 0.042(3) 0.049(3) -0.010(3) 0.019(3) -0.018(3)
C6 0.031(3) 0.032(3) 0.044(3) 0.001(2) 0.003(2) -0.006(2)
C7 0.035(3) 0.036(3) 0.040(3) -0.003(2) 0.007(2) 0.000(2)
C8 0.032(2) 0.036(3) 0.037(3) -0.006(2) 0.011(2) -0.008(2)
C9 0.045(3) 0.032(3) 0.047(3) -0.011(2) 0.012(2) -0.012(2)
C10 0.032(2) 0.030(3) 0.050(3) -0.003(2) 0.009(2) -0.009(2)
C11 0.027(2) 0.029(3) 0.035(3) -0.003(2) -0.002(2) -0.004(2)
C12 0.031(3) 0.034(3) 0.043(3) -0.003(2) 0.009(2) -0.007(2)
C13 0.036(3) 0.026(3) 0.054(3) -0.004(2) 0.009(2) 0.000(2)
C14 0.037(3) 0.042(3) 0.048(3) 0.003(3) 0.003(2) 0.008(2)
C15 0.032(3) 0.033(3) 0.038(3) -0.002(2) 0.000(2) 0.001(2)
C16 0.030(2) 0.034(3) 0.034(3) -0.002(2) 0.003(2) 0.005(2)
C17 0.033(3) 0.057(4) 0.037(3) 0.015(3) -0.004(2) 0.003(3)
C18 0.050(3) 0.069(4) 0.045(3) -0.011(3) 0.002(3) 0.003(3)
C19 0.069(4) 0.102(6) 0.035(3) -0.010(3) 0.001(3) 0.024(4)
C20 0.064(4) 0.118(7) 0.041(4) 0.023(4) 0.017(3) 0.026(4)
C21 0.068(4) 0.128(7) 0.058(4) 0.019(4) 0.013(4) -0.022(4)
C22 0.064(4) 0.065(4) 0.051(4) 0.010(3) 0.022(3) -0.007(3)
C23 0.026(2) 0.030(3) 0.028(2) 0.000(2) 0.0057(19) 0.001(2)
C24 0.044(3) 0.022(3) 0.071(4) -0.004(3) -0.002(3) 0.002(2)
C25 0.032(3) 0.036(4) 0.074(4) -0.003(3) -0.004(3) -0.006(2)
C26 0.023(2) 0.045(4) 0.050(3) -0.001(3) -0.003(2) 0.008(2)
C27 0.042(3) 0.036(3) 0.082(4) 0.011(3) -0.002(3) 0.008(3)
C28 0.036(3) 0.035(3) 0.071(4) 0.002(3) -0.005(3) -0.003(2)
C29 0.061(4) 0.073(4) 0.049(3) -0.008(3) 0.023(3) -0.003(3)
C30 0.058(4) 0.089(5) 0.085(5) 0.033(4) -0.006(3) 0.016(4)

loop_
_atom_type_symbol
_atom_type_description
_atom_type_scat_dispersion_real
_atom_type_scat_dispersion_imag
_atom_type_scat_source
C C 0.0033 0.0016 'International Tables Vol C Tables 4.2.6.8 and 6.1.1.4'
O O 0.0106 0.0060 'International Tables Vol C Tables 4.2.6.8 and 6.1.1.4'
H H 0.0000 0.0000 'International Tables Vol C Tables 4.2.6.8 and 6.1.1.4'

loop_
_geom_angle_atom_site_label_1
_geom_angle_atom_site_label_2
_geom_angle_atom_site_label_3
_geom_angle
_geom_angle_site_symmetry_1
_geom_angle_site_symmetry_3
_geom_angle_publ_flag
C3 O3 C29 118.6(4) . . ?
C26 O4 C30 118.3(4) . . ?
C2 C1 C6 121.6(5) . . ?
C1 C2 C3 120.4(4) . . ?
O3 C3 C4 125.7(4) . . ?
O3 C3 C2 116.0(4) . . ?
C4 C3 C2 118.2(4) . . ?
C5 C4 C3 121.1(5) . . ?
C4 C5 C6 121.8(5) . . ?
C5 C6 C1 116.8(4) . . ?
C5 C6 C7 124.8(4) . . ?
C1 C6 C7 118.4(4) . . ?
C8 C7 C6 131.0(4) . . ?
C7 C8 C12 120.0(4) . . ?
C7 C8 C9 131.2(4) . . ?
C12 C8 C9 108.6(4) . . ?
C8 C9 C10 105.6(4) . . ?
C11 C10 C9 105.4(3) . . ?
C12 C11 C10 103.2(3) . . ?
C12 C11 C16 114.6(4) . . ?
C10 C11 C16 117.6(3) . . ?
C12 C11 C13 108.5(3) . . ?
C10 C11 C13 109.6(4) . . ?
C16 C11 C13 103.1(3) . . ?
O1 C12 C8 126.9(4) . . ?
O1 C12 C11 124.1(4) . . ?
C8 C12 C11 109.0(4) . . ?
O2 C13 C14 126.3(4) . . ?
O2 C13 C11 124.6(4) . . ?
C14 C13 C11 109.0(4) . . ?
C13 C14 C15 105.4(4) . . ?
C14 C15 C17 115.5(4) . . ?
C14 C15 C16 103.1(3) . . ?
C17 C15 C16 113.9(4) . . ?
C23 C16 C15 116.9(4) . . ?
C23 C16 C11 115.6(3) . . ?
C15 C16 C11 104.9(3) . . ?
C22 C17 C18 118.4(5) . . ?
C22 C17 C15 120.5(5) . . ?
C18 C17 C15 121.2(5) . . ?
C19 C18 C17 120.6(6) . . ?
C20 C19 C18 119.8(6) . . ?
C19 C20 C21 121.0(6) . . ?
C20 C21 C22 119.1(6) . . ?
C21 C22 C17 121.2(6) . . ?
C28 C23 C24 116.3(4) . . ?
C28 C23 C16 120.3(4) . . ?
C24 C23 C16 123.3(4) . . ?
C25 C24 C23 121.1(4) . . ?
C26 C25 C24 121.7(5) . . ?
C25 C26 O4 117.0(4) . . ?
C25 C26 C27 118.8(4) . . ?
O4 C26 C27 124.2(5) . . ?
C26 C27 C28 119.7(5) . . ?
C23 C28 C27 122.4(5) . . ?

loop_
_geom_bond_atom_site_label_1
_geom_bond_atom_site_label_2
_geom_bond_distance
_geom_bond_site_symmetry_2
_geom_bond_publ_flag
O1 C12 1.222(5) . ?
O2 C13 1.203(5) . ?
O3 C3 1.344(5) . ?
O3 C29 1.418(6) . ?
O4 C26 1.362(5) . ?
O4 C30 1.427(6) . ?
C1 C2 1.373(6) . ?
C1 C6 1.398(6) . ?
C2 C3 1.389(6) . ?
C3 C4 1.384(6) . ?
C4 C5 1.364(6) . ?
C5 C6 1.388(6) . ?
C6 C7 1.458(6) . ?
C7 C8 1.336(6) . ?
C8 C12 1.467(6) . ?
C8 C9 1.495(6) . ?
C9 C10 1.551(5) . ?
C10 C11 1.529(6) . ?
C11 C12 1.529(6) . ?
C11 C16 1.541(5) . ?
C11 C13 1.549(6) . ?
C13 C14 1.493(6) . ?
C14 C15 1.517(5) . ?
C15 C17 1.519(6) . ?
C15 C16 1.538(6) . ?
C16 C23 1.501(5) . ?
C17 C22 1.378(6) . ?
C17 C18 1.387(7) . ?
C18 C19 1.371(7) . ?
C19 C20 1.364(8) . ?
C20 C21 1.369(8) . ?
C21 C22 1.374(7) . ?
C23 C28 1.373(6) . ?
C23 C24 1.390(6) . ?
C24 C25 1.371(6) . ?
C25 C26 1.351(6) . ?
C26 C27 1.369(6) . ?
C27 C28 1.385(6) . ?
